data_2230786
loop_
_publ_author_name
'Zhang, Zhen'

_publ_section_title
;
 3-Chloro-<i>N</i>'-(2-chloro-5-nitrobenzylidene)benzohydrazide
;
_journal_coeditor_code LH5264
_journal_issue 7
_journal_name_full 'Acta Crystallographica Section E'
_journal_page_first o1639
_journal_paper_doi 10.1107/S160053681102157X
_journal_volume 67
_journal_year 2011
_chemical_formula_iupac 'C14 H9 Cl2 N3 O3'
_chemical_formula_moiety 'C14 H9 Cl2 N3 O3'
_chemical_formula_sum 'C14 H9 Cl2 N3 O3'
_chemical_formula_weight 338.14
_chemical_name_systematic
;
3-Chloro-<i>N</i>'-(2-chloro-5-nitrobenzylidene)benzohydrazide
;
_space_group_IT_number 14
_symmetry_cell_setting monoclinic
_symmetry_space_group_name_Hall '-P 2ybc'
_symmetry_space_group_name_H-M 'P 1 21/c 1'
_atom_sites_solution_hydrogens geom
_atom_sites_solution_primary direct
_atom_sites_solution_secondary difmap
_audit_creation_method SHELXL-97
_cell_angle_alpha 90.00
_cell_angle_beta 95.383(3)
_cell_angle_gamma 90.00
_cell_formula_units_Z 4
_cell_length_a 7.770(2)
_cell_length_b 24.254(6)
_cell_length_c 7.889(2)
_cell_measurement_reflns_used 814
_cell_measurement_temperature 298(2)
_cell_measurement_theta_max 24.5
_cell_measurement_theta_min 2.6
_cell_volume 1480.2(6)
_computing_cell_refinement 'SAINT (Bruker, 2009)'
_computing_data_collection 'APEX2 (Bruker, 2009)'
_computing_data_reduction 'SAINT (Bruker, 2009)'
_computing_molecular_graphics 'SHELXTL (Sheldrick, 2008)'
_computing_publication_material 'SHELXTL (Sheldrick, 2008)'
_computing_structure_refinement 'SHELXTL (Sheldrick, 2008)'
_computing_structure_solution 'SHELXTL (Sheldrick, 2008)'
_diffrn_ambient_temperature 298(2)
_diffrn_measured_fraction_theta_full 0.987
_diffrn_measured_fraction_theta_max 0.987
_diffrn_measurement_device_type 'Bruker SMART APEX CCD'
_diffrn_measurement_method '\w scans'
_diffrn_radiation_monochromator graphite
_diffrn_radiation_source 'fine-focus sealed tube'
_diffrn_radiation_type MoK\a
_diffrn_radiation_wavelength 0.71073
_diffrn_reflns_av_R_equivalents 0.0547
_diffrn_reflns_av_sigmaI/netI 0.0864
_diffrn_reflns_limit_h_max 9
_diffrn_reflns_limit_h_min -5
_diffrn_reflns_limit_k_max 30
_diffrn_reflns_limit_k_min -30
_diffrn_reflns_limit_l_max 9
_diffrn_reflns_limit_l_min -9
_diffrn_reflns_number 7538
_diffrn_reflns_theta_full 26.50
_diffrn_reflns_theta_max 26.50
_diffrn_reflns_theta_min 2.63
_diffrn_standards_number 0
_exptl_absorpt_coefficient_mu 0.454
_exptl_absorpt_correction_T_max 0.8759
_exptl_absorpt_correction_T_min 0.8684
_exptl_absorpt_correction_type multi-scan
_exptl_absorpt_process_details '(SADABS; Bruker, 2009)'
_exptl_crystal_colour yellow
_exptl_crystal_density_diffrn 1.517
_exptl_crystal_density_method 'not measured'
_exptl_crystal_description block
_exptl_crystal_F_000 688
_exptl_crystal_size_max 0.32
_exptl_crystal_size_mid 0.30
_exptl_crystal_size_min 0.30
_refine_diff_density_max 0.231
_refine_diff_density_min -0.239
_refine_ls_extinction_method none
_refine_ls_goodness_of_fit_ref 1.036
_refine_ls_hydrogen_treatment mixed
_refine_ls_matrix_type full
_refine_ls_number_parameters 202
_refine_ls_number_reflns 3016
_refine_ls_number_restraints 1
_refine_ls_restrained_S_all 1.036
_refine_ls_R_factor_all 0.1190
_refine_ls_R_factor_gt 0.0595
_refine_ls_shift/su_max 0.000
_refine_ls_shift/su_mean 0.000
_refine_ls_structure_factor_coef Fsqd
_refine_ls_weighting_details 'calc w=1/[\s^2^(Fo^2^)+(0.0443P)^2^+0.2711P] where P=(Fo^2^+2Fc^2^)/3'
_refine_ls_weighting_scheme calc
_refine_ls_wR_factor_gt 0.1236
_refine_ls_wR_factor_ref 0.1516
_reflns_number_gt 1607
_reflns_number_total 3016
_reflns_threshold_expression I>2\s(I)
_cod_data_source_file lh5264.cif
_cod_data_source_block I
_cod_original_cell_volume 1480.1(7)
_cod_original_sg_symbol_H-M 'P 21/c'
_cod_database_code 2230786
_cod_database_fobs_code 2230786

loop_
_symmetry_equiv_pos_as_xyz
'x, y, z'
'-x, y+1/2, -z+1/2'
'-x, -y, -z'
'x, -y-1/2, z-1/2'

loop_
_atom_site_type_symbol
_atom_site_label
_atom_site_fract_x
_atom_site_fract_y
_atom_site_fract_z
_atom_site_U_iso_or_equiv
_atom_site_adp_type
_atom_site_calc_flag
_atom_site_refinement_flags
_atom_site_occupancy
_atom_site_symmetry_multiplicity
_atom_site_disorder_assembly
_atom_site_disorder_group
Cl Cl1 0.33815(15) 0.55819(4) 0.48098(13) 0.0786(4) Uani d . 1 1 . .
Cl Cl2 0.02262(16) 0.99758(4) 0.26818(14) 0.0827(4) Uani d . 1 1 . .
N N1 0.2837(3) 0.72544(12) 0.6153(3) 0.0429(7) Uani d . 1 1 . .
N N2 0.1950(4) 0.75727(12) 0.4918(3) 0.0459(7) Uani d D 1 1 . .
N N3 0.6550(5) 0.65111(19) 1.1284(4) 0.0771(11) Uani d . 1 1 . .
O O1 0.7009(5) 0.61872(16) 1.2395(4) 0.1306(15) Uani d . 1 1 . .
O O2 0.6670(5) 0.70061(16) 1.1441(4) 0.1060(12) Uani d . 1 1 . .
O O3 0.1450(4) 0.82247(10) 0.6847(3) 0.0701(8) Uani d . 1 1 . .
C C1 0.4302(4) 0.64304(14) 0.6916(4) 0.0425(8) Uani d . 1 1 . .
C C2 0.4361(4) 0.58649(14) 0.6668(4) 0.0493(9) Uani d . 1 1 . .
C C3 0.5135(5) 0.55147(15) 0.7884(5) 0.0591(10) Uani d . 1 1 . .
H H3 0.5166 0.5137 0.7681 0.071 Uiso calc R 1 1 . .
C C4 0.5859(5) 0.57270(16) 0.9396(5) 0.0602(10) Uani d . 1 1 . .
H H4 0.6375 0.5495 1.0235 0.072 Uiso calc R 1 1 . .
C C5 0.5812(4) 0.62850(16) 0.9653(4) 0.0513(9) Uani d . 1 1 . .
C C6 0.5069(4) 0.66400(14) 0.8457(4) 0.0464(9) Uani d . 1 1 . .
H H6 0.5073 0.7017 0.8665 0.056 Uiso calc R 1 1 . .
C C7 0.3405(4) 0.67978(15) 0.5662(4) 0.0469(9) Uani d . 1 1 . .
H H7 0.3252 0.6698 0.4519 0.056 Uiso calc R 1 1 . .
C C8 0.1301(5) 0.80617(14) 0.5386(4) 0.0467(9) Uani d . 1 1 . .
C C9 0.0426(4) 0.83855(13) 0.3958(4) 0.0427(8) Uani d . 1 1 . .
C C10 0.0624(4) 0.89538(14) 0.4003(4) 0.0475(9) Uani d . 1 1 . .
H H10 0.1224 0.9123 0.4938 0.057 Uiso calc R 1 1 . .
C C11 -0.0076(5) 0.92655(15) 0.2651(4) 0.0520(9) Uani d . 1 1 . .
C C12 -0.1003(5) 0.90243(17) 0.1273(5) 0.0587(10) Uani d . 1 1 . .
H H12 -0.1459 0.9239 0.0362 0.070 Uiso calc R 1 1 . .
C C13 -0.1246(5) 0.84646(16) 0.1259(4) 0.0574(10) Uani d . 1 1 . .
H H13 -0.1891 0.8300 0.0342 0.069 Uiso calc R 1 1 . .
C C14 -0.0544(4) 0.81411(15) 0.2593(4) 0.0472(9) Uani d . 1 1 . .
H H14 -0.0720 0.7762 0.2576 0.057 Uiso calc R 1 1 . .
H H2 0.193(4) 0.7439(12) 0.386(2) 0.057 Uiso d D 1 1 . .

loop_
_atom_site_aniso_label
_atom_site_aniso_U_11
_atom_site_aniso_U_22
_atom_site_aniso_U_33
_atom_site_aniso_U_12
_atom_site_aniso_U_13
_atom_site_aniso_U_23
Cl1 0.0933(9) 0.0746(7) 0.0636(7) 0.0081(6) -0.0147(6) -0.0264(6)
Cl2 0.1195(10) 0.0564(7) 0.0692(7) 0.0114(6) -0.0070(7) 0.0126(5)
N1 0.0476(17) 0.0491(17) 0.0306(15) 0.0043(14) -0.0040(13) 0.0048(13)
N2 0.0595(19) 0.0541(19) 0.0229(14) 0.0092(15) -0.0032(13) 0.0008(13)
N3 0.084(3) 0.092(3) 0.050(2) 0.005(2) -0.0218(19) 0.002(2)
O1 0.195(4) 0.126(3) 0.058(2) 0.012(3) -0.058(2) 0.018(2)
O2 0.134(3) 0.094(3) 0.080(2) 0.007(2) -0.044(2) -0.024(2)
O3 0.114(2) 0.0647(17) 0.0285(13) 0.0229(16) -0.0129(14) -0.0066(12)
C1 0.041(2) 0.051(2) 0.0342(18) 0.0037(16) -0.0001(15) -0.0010(15)
C2 0.051(2) 0.054(2) 0.041(2) 0.0050(18) -0.0016(17) -0.0074(17)
C3 0.070(3) 0.047(2) 0.060(3) 0.0069(19) 0.001(2) 0.0013(18)
C4 0.066(3) 0.061(3) 0.052(2) 0.008(2) -0.003(2) 0.013(2)
C5 0.048(2) 0.064(3) 0.039(2) 0.0007(18) -0.0092(17) 0.0020(18)
C6 0.046(2) 0.052(2) 0.040(2) 0.0069(17) -0.0018(17) -0.0033(16)
C7 0.054(2) 0.056(2) 0.0293(18) 0.0050(19) -0.0023(16) -0.0036(16)
C8 0.056(2) 0.049(2) 0.034(2) 0.0029(18) -0.0014(17) 0.0023(16)
C9 0.047(2) 0.052(2) 0.0289(18) 0.0104(17) -0.0008(15) 0.0027(15)
C10 0.058(2) 0.054(2) 0.0304(19) 0.0052(18) -0.0012(16) -0.0006(16)
C11 0.060(2) 0.055(2) 0.040(2) 0.0103(19) 0.0020(18) 0.0079(17)
C12 0.060(3) 0.074(3) 0.040(2) 0.018(2) -0.0058(19) 0.0102(19)
C13 0.061(2) 0.074(3) 0.034(2) 0.010(2) -0.0105(18) -0.0010(19)
C14 0.049(2) 0.055(2) 0.0365(19) 0.0067(17) 0.0002(17) -0.0011(16)

loop_
_atom_type_symbol
_atom_type_description
_atom_type_scat_dispersion_real
_atom_type_scat_dispersion_imag
_atom_type_scat_source
C C 0.0033 0.0016 'International Tables Vol C Tables 4.2.6.8 and 6.1.1.4'
H H 0.0000 0.0000 'International Tables Vol C Tables 4.2.6.8 and 6.1.1.4'
N N 0.0061 0.0033 'International Tables Vol C Tables 4.2.6.8 and 6.1.1.4'
O O 0.0106 0.0060 'International Tables Vol C Tables 4.2.6.8 and 6.1.1.4'
Cl Cl 0.1484 0.1585 'International Tables Vol C Tables 4.2.6.8 and 6.1.1.4'

loop_
_geom_angle_atom_site_label_1
_geom_angle_atom_site_label_2
_geom_angle_atom_site_label_3
_geom_angle_site_symmetry_1
_geom_angle_site_symmetry_3
_geom_angle
_geom_angle_publ_flag
C7 N1 N2 . . 116.1(3) ?
C8 N2 N1 . . 118.2(3) ?
C8 N2 H2 . . 127(2) ?
N1 N2 H2 . . 115(2) ?
O1 N3 O2 . . 123.9(4) ?
O1 N3 C5 . . 117.3(4) ?
O2 N3 C5 . . 118.8(3) ?
C2 C1 C6 . . 117.7(3) ?
C2 C1 C7 . . 121.9(3) ?
C6 C1 C7 . . 120.3(3) ?
C3 C2 C1 . . 122.0(3) ?
C3 C2 Cl1 . . 118.3(3) ?
C1 C2 Cl1 . . 119.7(3) ?
C4 C3 C2 . . 119.4(3) ?
C4 C3 H3 . . 120.3 ?
C2 C3 H3 . . 120.3 ?
C5 C4 C3 . . 119.1(3) ?
C5 C4 H4 . . 120.5 ?
C3 C4 H4 . . 120.5 ?
C6 C5 C4 . . 122.4(3) ?
C6 C5 N3 . . 118.5(4) ?
C4 C5 N3 . . 119.1(3) ?
C5 C6 C1 . . 119.3(3) ?
C5 C6 H6 . . 120.3 ?
C1 C6 H6 . . 120.3 ?
N1 C7 C1 . . 119.0(3) ?
N1 C7 H7 . . 120.5 ?
C1 C7 H7 . . 120.5 ?
O3 C8 N2 . . 122.7(3) ?
O3 C8 C9 . . 123.0(3) ?
N2 C8 C9 . . 114.3(3) ?
C10 C9 C14 . . 119.7(3) ?
C10 C9 C8 . . 117.7(3) ?
C14 C9 C8 . . 122.6(3) ?
C11 C10 C9 . . 119.4(3) ?
C11 C10 H10 . . 120.3 ?
C9 C10 H10 . . 120.3 ?
C12 C11 C10 . . 121.2(4) ?
C12 C11 Cl2 . . 119.5(3) ?
C10 C11 Cl2 . . 119.4(3) ?
C13 C12 C11 . . 119.3(3) ?
C13 C12 H12 . . 120.4 ?
C11 C12 H12 . . 120.4 ?
C12 C13 C14 . . 120.8(3) ?
C12 C13 H13 . . 119.6 ?
C14 C13 H13 . . 119.6 ?
C13 C14 C9 . . 119.7(3) ?
C13 C14 H14 . . 120.2 ?
C9 C14 H14 . . 120.2 ?

loop_
_geom_bond_atom_site_label_1
_geom_bond_atom_site_label_2
_geom_bond_site_symmetry_2
_geom_bond_distance
_geom_bond_publ_flag
Cl1 C2 . 1.729(3) ?
Cl2 C11 . 1.738(4) ?
N1 C7 . 1.266(4) ?
N1 N2 . 1.376(3) ?
N2 C8 . 1.354(4) ?
N2 H2 . 0.893(10) ?
N3 O1 . 1.206(4) ?
N3 O2 . 1.210(4) ?
N3 C5 . 1.465(5) ?
O3 C8 . 1.214(4) ?
C1 C2 . 1.387(5) ?
C1 C6 . 1.398(4) ?
C1 C7 . 1.460(4) ?
C2 C3 . 1.377(5) ?
C3 C4 . 1.371(5) ?
C3 H3 . 0.9300 ?
C4 C5 . 1.370(5) ?
C4 H4 . 0.9300 ?
C5 C6 . 1.365(4) ?
C6 H6 . 0.9300 ?
C7 H7 . 0.9300 ?
C8 C9 . 1.485(4) ?
C9 C10 . 1.387(4) ?
C9 C14 . 1.388(4) ?
C10 C11 . 1.377(4) ?
C10 H10 . 0.9300 ?
C11 C12 . 1.377(5) ?
C12 C13 . 1.371(5) ?
C12 H12 . 0.9300 ?
C13 C14 . 1.383(4) ?
C13 H13 . 0.9300 ?
C14 H14 . 0.9300 ?

loop_
_geom_hbond_atom_site_label_D
_geom_hbond_atom_site_label_H
_geom_hbond_atom_site_label_A
_geom_hbond_site_symmetry_A
_geom_hbond_distance_DH
_geom_hbond_distance_HA
_geom_hbond_distance_DA
_geom_hbond_angle_DHA
N2 H2 N1 4_575 0.893(10) 2.43(2) 3.139(4) 137(3)
N2 H2 O3 4_575 0.893(10) 2.267(17) 3.095(4) 154(3)

loop_
_cod_related_entry_id
_cod_related_entry_database
_cod_related_entry_code
1 ChemSpider 4489540
